data_4328646
loop_
_publ_author_name
'Takashi Endo'
'Yoshihiro Doi'
'Yukio Hinatsu'
'Kenji Ohoyama'

_publ_contact_author_address
;Division of Chemistry,
Graduate School of Science,
Hokkaido University,
Sapporo 060-0810, Japan
;
_publ_contact_author_email t-endo38232@mail.sci.hokudai.ac.jp
_publ_contact_author_fax +81-11-706-2702
_publ_contact_author_name 'Takashi Endo'
_publ_contact_author_phone +81-11-706-4931
_publ_section_title
;
 Magnetic and Neutron Diffraction Study on Melilite-Type Oxides Sr2MGe2O7
 (M = Mn, Co)
;
_journal_name_full 'Inorganic Chemistry'
_journal_page_first 3572
_journal_page_last 3578
_journal_paper_doi 10.1021/ic202386h
_journal_volume 51
_journal_year 2012
_chemical_formula_sum 'Ge2 Mn O7 Sr2'
_space_group_IT_number 113
_symmetry_Int_Tables_number 113
_symmetry_space_group_name_Hall 'P -4 2ab'
_symmetry_space_group_name_H-M 'P -4 21 m'
_cell_angle_alpha 90
_cell_angle_beta 90
_cell_angle_gamma 90
_cell_formula_units_Z 2
_cell_length_a 8.0677(4)
_cell_length_b 8.0677(4)
_cell_length_c 5.3891(3)
_cell_volume 350.76(3)
_pd_phase_name Sr2MnGe2O7
_cod_data_source_file ic202386h_si_002_1.cif
_cod_data_source_block Sr2MnGe2O7_in_air_XRD_RT
_cod_original_formula_sum 'Sr2 Mn Ge2 O7'
_cod_database_code 4328646

loop_
_symmetry_equiv_pos_as_xyz
'x, y, z'
'-x, -y, z'
'y, -x, -z'
'-y, x, -z'
'-x+1/2, y+1/2, -z'
'x+1/2, -y+1/2, -z'
'-y+1/2, -x+1/2, z'
'y+1/2, x+1/2, z'

loop_
_atom_site_label
_atom_site_fract_x
_atom_site_fract_y
_atom_site_fract_z
_atom_site_occupancy
_atom_site_symmetry_multiplicity
_atom_site_Wyckoff_symbol
_atom_site_adp_type
_atom_site_U_iso_or_equiv
_atom_site_type_symbol
Sr1 0.1703(1) 0.6703(1) 0.5023(4) 1 4 e Uiso 0.0131(6) Sr
Mn1 0 0 0 1 2 a Uiso 0.00633 Mn
Ge1 0.6403(2) 0.1403(2) 0.9686(4) 1 4 e Uiso 0.00633 Ge
O1 0 0.5 0.152(3) 1 2 c Uiso 0.01267 O
O2 0.6350(9) 0.1350(9) 0.287(2) 1 4 e Uiso 0.01267 O
O3 0.0858(8) 0.1735(8) 0.175(1) 1 8 f Uiso 0.01267 O
